data_7239327
loop_
_publ_author_name
'Wezenberg, Sander J.'
'Ferroni, Fiammetta'
'Pieraccini, Silvia'
'Schweizer, W. Bernd'
'Ferrarini, Alberta'
'Spada, Gian Piero'
'Diederich, Fran\,cois'

_publ_section_title
;
 Effective cholesteric liquid crystal inducers based on axially chiral
 alleno-acetylenes
;
_journal_issue 45
_journal_name_full 'RSC Advances'
_journal_page_first 22845
_journal_paper_doi 10.1039/c3ra44883e
_journal_volume 3
_journal_year 2013
_chemical_formula_moiety 'C27 H30 N6'
_chemical_formula_sum 'C27 H30 N6'
_chemical_formula_weight 438.57
_space_group_IT_number 14
_space_group_name_Hall '-P 2ybc'
_space_group_name_H-M_alt 'P 1 21/c 1'
_symmetry_cell_setting monoclinic
_symmetry_space_group_name_H-M 'P 1 21/c 1'
_atom_sites_solution_hydrogens difmap
_atom_sites_solution_primary direct
_atom_sites_solution_secondary difmap
_audit_creation_method SHELXL-97
_cell_angle_alpha 90.00
_cell_angle_beta 96.286(4)
_cell_angle_gamma 90.00
_cell_formula_units_Z 4
_cell_length_a 11.2921(6)
_cell_length_b 18.9103(13)
_cell_length_c 11.3518(8)
_cell_measurement_reflns_used 2470
_cell_measurement_temperature 100(2)
_cell_measurement_theta_max 23.52
_cell_measurement_theta_min 2.64
_cell_volume 2409.5(3)
_computing_cell_refinement 'Bruker SAINT'
_computing_data_collection 'Bruker APEX2'
_computing_data_reduction 'Bruker SAINT'
_computing_molecular_graphics 'Platon, Ortep'
_computing_publication_material 'Bruker SHELXTL'
_computing_structure_refinement 'OLEX2 (Dolomanov, 2009), SHELXL-97 (Sheldrick, 2008)'
_computing_structure_solution 'SHELXS-97 (Sheldrick, 2008)'
_diffrn_ambient_temperature 100(2)
_diffrn_measured_fraction_theta_full 0.983
_diffrn_measured_fraction_theta_max 0.983
_diffrn_measurement_device_type 'Bruker APEX-II CCD'
_diffrn_measurement_method '\f and \w scans'
_diffrn_radiation_monochromator graphite
_diffrn_radiation_source 'fine-focus sealed tube'
_diffrn_radiation_type MoK\a
_diffrn_radiation_wavelength 0.71073
_diffrn_reflns_av_R_equivalents 0.0612
_diffrn_reflns_av_sigmaI/netI 0.0794
_diffrn_reflns_limit_h_max 14
_diffrn_reflns_limit_h_min -14
_diffrn_reflns_limit_k_max 24
_diffrn_reflns_limit_k_min -21
_diffrn_reflns_limit_l_max 14
_diffrn_reflns_limit_l_min -14
_diffrn_reflns_number 20460
_diffrn_reflns_theta_full 27.52
_diffrn_reflns_theta_max 27.52
_diffrn_reflns_theta_min 1.81
_exptl_absorpt_coefficient_mu 0.074
_exptl_absorpt_correction_T_max 0.9970
_exptl_absorpt_correction_T_min 0.9941
_exptl_absorpt_correction_type multi-scan
_exptl_absorpt_process_details SADABS
_exptl_crystal_density_diffrn 1.209
_exptl_crystal_density_method 'not measured'
_exptl_crystal_description rod
_exptl_crystal_F_000 936
_exptl_crystal_size_max 0.08
_exptl_crystal_size_mid 0.06
_exptl_crystal_size_min 0.04
_refine_diff_density_max 0.196
_refine_diff_density_min -0.233
_refine_diff_density_rms 0.047
_refine_ls_extinction_method none
_refine_ls_goodness_of_fit_ref 0.985
_refine_ls_hydrogen_treatment refall
_refine_ls_matrix_type full
_refine_ls_number_parameters 418
_refine_ls_number_reflns 5460
_refine_ls_number_restraints 0
_refine_ls_restrained_S_all 0.985
_refine_ls_R_factor_all 0.1081
_refine_ls_R_factor_gt 0.0494
_refine_ls_shift/su_max 0.001
_refine_ls_shift/su_mean 0.000
_refine_ls_structure_factor_coef Fsqd
_refine_ls_weighting_details 'calc w=1/[\s^2^(Fo^2^)+(0.0500P)^2^+0.0000P] where P=(Fo^2^+2Fc^2^)/3'
_refine_ls_weighting_scheme calc
_refine_ls_wR_factor_gt 0.0911
_refine_ls_wR_factor_ref 0.1101
_reflns_number_gt 3288
_reflns_number_total 5460
_reflns_threshold_expression >2sigma(I)
_cod_data_source_file c3ra44883e.txt
_cod_data_source_block 5a
_cod_depositor_comments
;
The following automatic conversions were performed:

data item '_symmetry_cell_setting' value 'Monoclinic' was changed to
'monoclinic' in accordance with the
/home/saulius/struct/COD-crude-data/automatic-downloads/DataCite-retrospective/RSC/depositions/lib/dictionaries/cif_core.dic
dictionary named 'cif_core.dic' version 2.4.2 last updated on
2011-04-26.

Automatic conversion script
Id: cif_fix_values 6909 2019-04-08 15:41:33Z antanas 
;
_cod_original_sg_symbol_H-M P2(1)/c
_cod_database_code 7239327

loop_
_symmetry_equiv_pos_as_xyz
'x, y, z'
'-x, y+1/2, -z+1/2'
'-x, -y, -z'
'x, -y-1/2, z-1/2'

loop_
_atom_site_label
_atom_site_type_symbol
_atom_site_fract_x
_atom_site_fract_y
_atom_site_fract_z
_atom_site_U_iso_or_equiv
_atom_site_adp_type
_atom_site_occupancy
_atom_site_symmetry_multiplicity
_atom_site_calc_flag
N1 N 1.17630(12) 0.67470(8) 0.08640(13) 0.0208(4) Uani 1 1 d
N2 N 1.07103(13) 0.67040(9) 0.13303(15) 0.0287(4) Uani 1 1 d
N3 N 1.06213(12) 0.60523(8) 0.17124(15) 0.0266(4) Uani 1 1 d
N10 N 1.48712(12) 0.37459(8) -0.02043(13) 0.0226(4) Uani 1 1 d
N11 N 1.46256(12) 0.34933(8) -0.12791(13) 0.0230(4) Uani 1 1 d
N12 N 1.34353(11) 0.35703(8) -0.15728(13) 0.0182(3) Uani 1 1 d
C4 C 1.16074(14) 0.56762(9) 0.14898(15) 0.0182(4) Uani 1 1 d
C5 C 1.23391(15) 0.61209(9) 0.09503(16) 0.0186(4) Uani 1 1 d
C6 C 1.17829(14) 0.49213(9) 0.17755(15) 0.0182(4) Uani 1 1 d
C7 C 1.27941(15) 0.46264(9) 0.15783(15) 0.0186(4) Uani 1 1 d
C8 C 1.37893(14) 0.43056(9) 0.13842(15) 0.0185(4) Uani 1 1 d
C9 C 1.38437(14) 0.39828(9) 0.02021(16) 0.0183(4) Uani 1 1 d
C13 C 1.29298(15) 0.38684(9) -0.06714(15) 0.0178(4) Uani 1 1 d
C14 C 1.20878(14) 0.73917(10) 0.03263(16) 0.0207(4) Uani 1 1 d
C15 C 1.17842(15) 0.80328(10) 0.07978(18) 0.0241(4) Uani 1 1 d
C16 C 1.20730(16) 0.86507(11) 0.02494(19) 0.0268(5) Uani 1 1 d
C17 C 1.26664(16) 0.86302(11) -0.07528(18) 0.0280(5) Uani 1 1 d
C18 C 1.29764(16) 0.79879(11) -0.12077(19) 0.0282(5) Uani 1 1 d
C19 C 1.26817(15) 0.73621(11) -0.06760(17) 0.0243(4) Uani 1 1 d
C20 C 1.08144(14) 0.44838(10) 0.23003(16) 0.0212(4) Uani 1 1 d
C21 C 0.96250(18) 0.45368(13) 0.1518(2) 0.0348(5) Uani 1 1 d
C22 C 1.0689(2) 0.47508(13) 0.3556(2) 0.0328(5) Uani 1 1 d
C23 C 1.11772(19) 0.37085(11) 0.2358(2) 0.0296(5) Uani 1 1 d
C24 C 1.48289(14) 0.42212(10) 0.23696(16) 0.0212(4) Uani 1 1 d
C25 C 1.50358(18) 0.34275(10) 0.25932(18) 0.0234(4) Uani 1 1 d
C26 C 1.45214(19) 0.45677(12) 0.35131(18) 0.0289(5) Uani 1 1 d
C27 C 1.59556(17) 0.45748(12) 0.2012(2) 0.0263(5) Uani 1 1 d
C28 C 1.28937(15) 0.33295(9) -0.27018(16) 0.0190(4) Uani 1 1 d
C29 C 1.16699(16) 0.32504(11) -0.28842(18) 0.0252(4) Uani 1 1 d
C30 C 1.11468(18) 0.30010(11) -0.39639(18) 0.0296(5) Uani 1 1 d
C31 C 1.18393(17) 0.28274(10) -0.48489(18) 0.0280(5) Uani 1 1 d
C32 C 1.30594(18) 0.29173(11) -0.46607(18) 0.0307(5) Uani 1 1 d
C33 C 1.35964(18) 0.31735(10) -0.35906(17) 0.0259(5) Uani 1 1 d
H13 H 1.2118(14) 0.3971(9) -0.0715(15) 0.015(4) Uiso 1 1 d
H19 H 1.2867(14) 0.6915(10) -0.0991(16) 0.018(5) Uiso 1 1 d
H30 H 1.0290(16) 0.2941(10) -0.4074(16) 0.030(5) Uiso 1 1 d
H29 H 1.1187(16) 0.3386(11) -0.2267(18) 0.036(6) Uiso 1 1 d
H25A H 1.5699(15) 0.3352(10) 0.3260(17) 0.029(5) Uiso 1 1 d
H15 H 1.1369(15) 0.8029(9) 0.1478(17) 0.022(5) Uiso 1 1 d
H27A H 1.6608(15) 0.4509(10) 0.2682(17) 0.026(5) Uiso 1 1 d
H26A H 1.3803(17) 0.4369(10) 0.3812(17) 0.033(6) Uiso 1 1 d
H27B H 1.5849(15) 0.5070(11) 0.1858(17) 0.026(5) Uiso 1 1 d
H25B H 1.5266(15) 0.3181(10) 0.1869(18) 0.032(5) Uiso 1 1 d
H26B H 1.4400(15) 0.5101(12) 0.3395(18) 0.038(6) Uiso 1 1 d
H21A H 0.9028(16) 0.4214(10) 0.1869(17) 0.030(5) Uiso 1 1 d
H5 H 1.3120(14) 0.6070(8) 0.0680(14) 0.010(4) Uiso 1 1 d
H25C H 1.4297(17) 0.3205(10) 0.2826(17) 0.030(5) Uiso 1 1 d
H21B H 0.9734(18) 0.4356(12) 0.069(2) 0.051(7) Uiso 1 1 d
H23A H 1.1916(17) 0.3632(10) 0.2890(19) 0.036(6) Uiso 1 1 d
H23B H 1.0550(16) 0.3419(10) 0.2714(17) 0.029(5) Uiso 1 1 d
H26C H 1.5178(16) 0.4497(10) 0.4120(18) 0.031(5) Uiso 1 1 d
H22A H 1.1463(18) 0.4714(11) 0.4090(19) 0.042(6) Uiso 1 1 d
H23C H 1.1286(17) 0.3520(11) 0.156(2) 0.043(6) Uiso 1 1 d
H21C H 0.9302(17) 0.5016(13) 0.149(2) 0.045(6) Uiso 1 1 d
H33 H 1.4433(16) 0.3245(10) -0.3457(17) 0.029(5) Uiso 1 1 d
H22B H 1.0087(16) 0.4454(11) 0.3932(18) 0.035(5) Uiso 1 1 d
H18 H 1.3401(16) 0.7959(10) -0.1911(18) 0.031(5) Uiso 1 1 d
H16 H 1.1860(15) 0.9097(11) 0.0543(17) 0.031(6) Uiso 1 1 d
H17 H 1.2887(15) 0.9066(11) -0.1122(17) 0.030(5) Uiso 1 1 d
H31 H 1.1466(16) 0.2633(11) -0.5604(19) 0.038(6) Uiso 1 1 d
H27C H 1.6237(16) 0.4357(11) 0.1259(19) 0.038(6) Uiso 1 1 d
H32 H 1.3560(17) 0.2781(11) -0.5302(19) 0.044(6) Uiso 1 1 d
H22C H 1.0376(18) 0.5251(13) 0.356(2) 0.051(7) Uiso 1 1 d

loop_
_atom_site_aniso_label
_atom_site_aniso_U_11
_atom_site_aniso_U_22
_atom_site_aniso_U_33
_atom_site_aniso_U_23
_atom_site_aniso_U_13
_atom_site_aniso_U_12
N1 0.0161(8) 0.0223(9) 0.0245(9) 0.0016(7) 0.0050(6) 0.0027(6)
N2 0.0205(8) 0.0259(9) 0.0423(11) 0.0047(8) 0.0149(7) 0.0032(7)
N3 0.0224(8) 0.0217(9) 0.0374(10) 0.0044(8) 0.0115(7) 0.0043(7)
N10 0.0196(8) 0.0269(9) 0.0216(9) -0.0033(7) 0.0036(6) 0.0022(6)
N11 0.0168(8) 0.0295(10) 0.0226(9) -0.0024(8) 0.0017(6) 0.0024(6)
N12 0.0144(7) 0.0205(8) 0.0196(8) 0.0006(7) 0.0021(6) 0.0024(6)
C4 0.0133(8) 0.0221(10) 0.0193(9) -0.0028(8) 0.0025(7) 0.0018(7)
C5 0.0152(9) 0.0207(10) 0.0198(10) -0.0013(8) 0.0011(7) 0.0027(7)
C6 0.0177(9) 0.0206(10) 0.0157(9) -0.0021(8) 0.0000(7) 0.0000(7)
C7 0.0239(10) 0.0174(10) 0.0142(9) 0.0026(8) 0.0008(7) -0.0025(8)
C8 0.0194(9) 0.0165(9) 0.0197(9) 0.0019(8) 0.0030(7) -0.0004(7)
C9 0.0169(9) 0.0165(10) 0.0222(10) 0.0024(8) 0.0050(7) 0.0033(7)
C13 0.0160(9) 0.0179(10) 0.0203(10) 0.0011(8) 0.0059(7) 0.0024(7)
C14 0.0143(9) 0.0225(11) 0.0248(10) 0.0028(9) 0.0003(7) 0.0015(7)
C15 0.0173(10) 0.0290(11) 0.0261(11) -0.0005(10) 0.0022(8) 0.0014(8)
C16 0.0216(10) 0.0203(11) 0.0365(12) 0.0017(10) -0.0049(8) 0.0020(8)
C17 0.0227(10) 0.0254(12) 0.0346(12) 0.0097(10) -0.0029(8) -0.0026(8)
C18 0.0242(10) 0.0307(12) 0.0300(12) 0.0071(10) 0.0049(9) 0.0013(8)
C19 0.0230(10) 0.0225(11) 0.0276(11) 0.0011(9) 0.0030(8) 0.0033(8)
C20 0.0193(9) 0.0228(11) 0.0219(10) -0.0001(9) 0.0040(7) -0.0007(7)
C21 0.0227(11) 0.0363(14) 0.0442(15) 0.0111(12) -0.0026(9) -0.0074(10)
C22 0.0363(13) 0.0362(14) 0.0281(12) -0.0042(11) 0.0143(10) -0.0091(10)
C23 0.0300(12) 0.0269(12) 0.0329(13) 0.0039(10) 0.0072(10) -0.0034(9)
C24 0.0209(9) 0.0214(10) 0.0205(10) -0.0031(8) -0.0002(7) 0.0008(7)
C25 0.0243(11) 0.0228(11) 0.0227(11) 0.0010(9) 0.0004(8) 0.0022(8)
C26 0.0270(11) 0.0345(13) 0.0241(11) -0.0053(10) -0.0025(9) 0.0061(10)
C27 0.0232(10) 0.0257(12) 0.0293(12) 0.0011(10) -0.0007(9) -0.0018(8)
C28 0.0230(10) 0.0162(9) 0.0179(9) 0.0028(8) 0.0021(7) 0.0028(7)
C29 0.0218(10) 0.0299(12) 0.0239(11) 0.0007(9) 0.0028(8) 0.0042(8)
C30 0.0247(11) 0.0317(12) 0.0307(12) 0.0013(10) -0.0042(9) 0.0009(9)
C31 0.0395(12) 0.0223(11) 0.0208(11) 0.0015(9) -0.0035(9) -0.0007(9)
C32 0.0414(13) 0.0300(12) 0.0221(11) -0.0012(10) 0.0096(9) 0.0028(9)
C33 0.0264(11) 0.0269(12) 0.0253(11) -0.0010(9) 0.0065(8) 0.0007(8)

loop_
_atom_type_symbol
_atom_type_description
_atom_type_scat_dispersion_real
_atom_type_scat_dispersion_imag
_atom_type_scat_source
C C 0.0033 0.0016 'International Tables Vol C Tables 4.2.6.8 and 6.1.1.4'
H H 0.0000 0.0000 'International Tables Vol C Tables 4.2.6.8 and 6.1.1.4'
N N 0.0061 0.0033 'International Tables Vol C Tables 4.2.6.8 and 6.1.1.4'

loop_
_geom_angle_atom_site_label_1
_geom_angle_atom_site_label_2
_geom_angle_atom_site_label_3
_geom_angle
C5 N1 N2 110.83(15)
C5 N1 C14 129.44(14)
N2 N1 C14 119.66(14)
N3 N2 N1 106.68(13)
N2 N3 C4 109.48(14)
N11 N10 C9 109.38(13)
N10 N11 N12 107.00(13)
C13 N12 N11 110.41(14)
C13 N12 C28 129.57(14)
N11 N12 C28 120.00(13)
N3 C4 C5 107.85(16)
N3 C4 C6 123.78(15)
C5 C4 C6 128.35(15)
N1 C5 C4 105.16(15)
N1 C5 H5 120.8(10)
C4 C5 H5 134.0(10)
C7 C6 C4 118.25(15)
C7 C6 C20 120.34(16)
C4 C6 C20 121.41(14)
C6 C7 C8 177.73(18)
C7 C8 C9 117.53(15)
C7 C8 C24 121.56(16)
C9 C8 C24 120.78(14)
C13 C9 N10 107.69(15)
C13 C9 C8 128.24(15)
N10 C9 C8 124.08(15)
N12 C13 C9 105.53(15)
N12 C13 H13 122.8(10)
C9 C13 H13 131.7(10)
C15 C14 C19 121.10(18)
C15 C14 N1 119.76(16)
C19 C14 N1 119.13(17)
C16 C15 C14 119.12(18)
C16 C15 H15 122.5(11)
C14 C15 H15 118.3(11)
C15 C16 C17 120.5(2)
C15 C16 H16 121.0(12)
C17 C16 H16 118.5(12)
C18 C17 C16 119.9(2)
C18 C17 H17 119.9(11)
C16 C17 H17 120.2(11)
C17 C18 C19 120.40(19)
C17 C18 H18 121.5(12)
C19 C18 H18 118.1(12)
C14 C19 C18 119.00(19)
C14 C19 H19 119.5(11)
C18 C19 H19 121.5(11)
C23 C20 C21 107.65(17)
C23 C20 C22 109.18(17)
C21 C20 C22 110.73(17)
C23 C20 C6 109.55(14)
C21 C20 C6 110.79(15)
C22 C20 C6 108.90(15)
C20 C21 H21A 108.0(11)
C20 C21 H21B 109.0(12)
H21A C21 H21B 108.0(16)
C20 C21 H21C 112.4(13)
H21A C21 H21C 107.9(16)
H21B C21 H21C 111.4(19)
C20 C22 H22A 111.9(12)
C20 C22 H22B 110.1(11)
H22A C22 H22B 106.6(16)
C20 C22 H22C 112.1(13)
H22A C22 H22C 110.2(17)
H22B C22 H22C 105.5(16)
C20 C23 H23A 112.0(12)
C20 C23 H23B 109.9(11)
H23A C23 H23B 105.0(16)
C20 C23 H23C 111.5(12)
H23A C23 H23C 108.9(16)
H23B C23 H23C 109.3(16)
C26 C24 C27 108.11(16)
C26 C24 C25 108.87(16)
C27 C24 C25 110.78(15)
C26 C24 C8 110.30(15)
C27 C24 C8 110.60(15)
C25 C24 C8 108.17(15)
C24 C25 H25A 110.3(11)
C24 C25 H25B 111.5(11)
H25A C25 H25B 108.0(14)
C24 C25 H25C 109.8(11)
H25A C25 H25C 108.3(15)
H25B C25 H25C 108.8(16)
C24 C26 H26A 113.6(11)
C24 C26 H26B 110.5(12)
H26A C26 H26B 108.5(15)
C24 C26 H26C 108.6(11)
H26A C26 H26C 107.3(16)
H26B C26 H26C 108.1(16)
C24 C27 H27A 107.8(10)
C24 C27 H27B 112.6(10)
H27A C27 H27B 109.1(15)
C24 C27 H27C 112.7(11)
H27A C27 H27C 108.1(14)
H27B C27 H27C 106.5(16)
C33 C28 C29 120.78(18)
C33 C28 N12 119.87(15)
C29 C28 N12 119.34(16)
C28 C29 C30 119.48(18)
C28 C29 H29 119.7(12)
C30 C29 H29 120.8(12)
C31 C30 C29 120.36(18)
C31 C30 H30 121.1(11)
C29 C30 H30 118.5(11)
C30 C31 C32 119.58(19)
C30 C31 H31 120.0(11)
C32 C31 H31 120.4(11)
C31 C32 C33 120.82(19)
C31 C32 H32 119.2(12)
C33 C32 H32 119.9(12)
C28 C33 C32 118.94(18)
C28 C33 H33 119.5(12)
C32 C33 H33 121.5(12)

loop_
_geom_bond_atom_site_label_1
_geom_bond_atom_site_label_2
_geom_bond_distance
N1 C5 1.349(2)
N1 N2 1.3556(19)
N1 C14 1.429(2)
N2 N3 1.314(2)
N3 C4 1.368(2)
N10 N11 1.311(2)
N10 C9 1.370(2)
N11 N12 1.3569(18)
N12 C13 1.349(2)
N12 C28 1.433(2)
C4 C5 1.370(2)
C4 C6 1.473(2)
C5 H5 0.969(15)
C6 C7 1.312(2)
C6 C20 1.542(2)
C7 C8 1.317(2)
C8 C9 1.482(2)
C8 C24 1.539(2)
C9 C13 1.368(2)
C13 H13 0.933(16)
C14 C15 1.383(3)
C14 C19 1.384(3)
C15 C16 1.380(3)
C15 H15 0.946(18)
C16 C17 1.383(3)
C16 H16 0.95(2)
C17 C18 1.380(3)
C17 H17 0.97(2)
C18 C19 1.385(3)
C18 H18 0.976(19)
C19 H19 0.950(18)
C20 C23 1.522(3)
C20 C21 1.530(3)
C20 C22 1.534(3)
C21 H21A 1.023(19)
C21 H21B 1.02(2)
C21 H21C 0.98(2)
C22 H22A 1.01(2)
C22 H22B 1.01(2)
C22 H22C 1.01(2)
C23 H23A 0.98(2)
C23 H23B 1.013(19)
C23 H23C 0.99(2)
C24 C26 1.528(3)
C24 C27 1.531(3)
C24 C25 1.536(3)
C25 H25A 1.015(19)
C25 H25B 1.00(2)
C25 H25C 0.995(19)
C26 H26A 0.988(19)
C26 H26B 1.02(2)
C26 H26C 0.96(2)
C27 H27A 1.007(18)
C27 H27B 0.96(2)
C27 H27C 1.03(2)
C28 C33 1.382(2)
C28 C29 1.383(2)
C29 C30 1.384(3)
C29 H29 0.968(19)
C30 C31 1.379(3)
C30 H30 0.969(18)
C31 C32 1.381(3)
C31 H31 0.98(2)
C32 C33 1.384(3)
C32 H32 1.00(2)
C33 H33 0.950(18)

loop_
_geom_torsion_atom_site_label_1
_geom_torsion_atom_site_label_2
_geom_torsion_atom_site_label_3
_geom_torsion_atom_site_label_4
_geom_torsion
C5 N1 N2 N3 0.1(2)
C14 N1 N2 N3 177.34(16)
N1 N2 N3 C4 -0.3(2)
C9 N10 N11 N12 0.33(19)
N10 N11 N12 C13 -0.49(19)
N10 N11 N12 C28 -179.03(15)
N2 N3 C4 C5 0.3(2)
N2 N3 C4 C6 -178.29(17)
N2 N1 C5 C4 0.1(2)
C14 N1 C5 C4 -176.80(17)
N3 C4 C5 N1 -0.26(19)
C6 C4 C5 N1 178.28(17)
N3 C4 C6 C7 -176.42(17)
C5 C4 C6 C7 5.3(3)
N3 C4 C6 C20 3.2(3)
C5 C4 C6 C20 -175.12(17)
C4 C6 C7 C8 -164(5)
C20 C6 C7 C8 16(5)
C6 C7 C8 C9 75(5)
C6 C7 C8 C24 -100(5)
N11 N10 C9 C13 -0.1(2)
N11 N10 C9 C8 -179.67(16)
C7 C8 C9 C13 -11.8(3)
C24 C8 C9 C13 164.08(18)
C7 C8 C9 N10 167.77(16)
C24 C8 C9 N10 -16.4(3)
N11 N12 C13 C9 0.45(19)
C28 N12 C13 C9 178.80(17)
N10 C9 C13 N12 -0.24(19)
C8 C9 C13 N12 179.36(17)
C5 N1 C14 C15 -147.19(18)
N2 N1 C14 C15 36.1(2)
C5 N1 C14 C19 34.1(3)
N2 N1 C14 C19 -142.53(17)
C19 C14 C15 C16 0.5(3)
N1 C14 C15 C16 -178.13(16)
C14 C15 C16 C17 -0.5(3)
C15 C16 C17 C18 -0.2(3)
C16 C17 C18 C19 0.9(3)
C15 C14 C19 C18 0.2(3)
N1 C14 C19 C18 178.84(16)
C17 C18 C19 C14 -0.9(3)
C7 C6 C20 C23 -7.4(2)
C4 C6 C20 C23 173.00(16)
C7 C6 C20 C21 -126.01(19)
C4 C6 C20 C21 54.4(2)
C7 C6 C20 C22 112.0(2)
C4 C6 C20 C22 -67.6(2)
C7 C8 C24 C26 -1.3(3)
C9 C8 C24 C26 -176.92(17)
C7 C8 C24 C27 -120.80(19)
C9 C8 C24 C27 63.5(2)
C7 C8 C24 C25 117.72(19)
C9 C8 C24 C25 -57.9(2)
C13 N12 C28 C33 166.70(18)
N11 N12 C28 C33 -15.1(2)
C13 N12 C28 C29 -13.8(3)
N11 N12 C28 C29 164.38(16)
C33 C28 C29 C30 1.1(3)
N12 C28 C29 C30 -178.39(17)
C28 C29 C30 C31 0.5(3)
C29 C30 C31 C32 -1.3(3)
C30 C31 C32 C33 0.6(3)
C29 C28 C33 C32 -1.8(3)
N12 C28 C33 C32 177.70(17)
C31 C32 C33 C28 0.9(3)
